data_1510007
loop_
_publ_author_name
'Hayes, W.'
'Keen, D.A.'
'Hull, S.'
'Gardner, N.J.G.'

_publ_section_title
;
 The crystal structures of superionic Ag3 S I
;
_journal_name_full 'Journal of Physics: Condensed Matter'
_journal_page_first 2295
_journal_page_last 2316
_journal_paper_doi 10.1088/0953-8984/13/10/321
_journal_volume 13
_journal_year 2001
_chemical_formula_sum 'Ag3 I S'
_chemical_name_systematic 'Ag3 S I'
_space_group_IT_number 146
_symmetry_space_group_name_Hall 'P 3*'
_symmetry_space_group_name_H-M 'R 3 :R'
_cell_angle_alpha 90
_cell_angle_beta 90
_cell_angle_gamma 90
_cell_formula_units_Z 1
_cell_length_a 4.86728
_cell_length_b 4.86728
_cell_length_c 4.86728
_cell_volume 115.308
_citation_journal_id_ASTM JCOMEL
_cod_data_source_file silver3-x_38.cif
_cod_data_source_block Ag3I1S1
_cod_original_cell_volume 115.3079
_cod_original_sg_symbol_Hall 'R 3 (-y+z,x+z,-x+y+z)'
_cod_original_formula_sum 'Ag3 I1 S1'
_cod_database_code 1510007

loop_
_symmetry_equiv_pos_as_xyz
x,y,z
z,x,y
y,z,x

loop_
_atom_site_label
_atom_site_type_symbol
_atom_site_fract_x
_atom_site_fract_y
_atom_site_fract_z
_atom_site_occupancy
_atom_site_U_iso_or_equiv
Ag1 Ag+1 0.53 0.8895 0.0175 1 0.0
S1 S-2 0.0319 0.0319 0.0319 1 0.0
I1 I-1 0.5 0.5 0.5 1 0.0
